data_9005582
loop_
_publ_author_name
'Cruciani, G.'
'Martucci, A.'
'Meneghini, C.'

_publ_section_title
;
 Dehydration dynamics of epistilbite by in situ time resolved synchrotron
 powder diffraction
 T = 666 K
;
_journal_name_full 'European Journal of Mineralogy'
_journal_page_first 257
_journal_page_last 266
_journal_paper_doi 10.1127/0935-1221/2003/0015-0257
_journal_volume 15
_journal_year 2003
_chemical_formula_sum 'Al2.904 Ca1.94 O24 Si9.096'
_chemical_name_mineral Epistilbite
_space_group_IT_number 12
_symmetry_space_group_name_Hall '-C 2y'
_symmetry_space_group_name_H-M 'C 1 2/m 1'
_cell_angle_alpha 90
_cell_angle_beta 123.19
_cell_angle_gamma 90
_cell_length_a 8.845
_cell_length_b 16.607
_cell_length_c 9.746
_cell_formula_units_Z 2
_cell_volume 1198.031
_database_code_amcsd 0006970
_diffrn_ambient_temperature 666
_exptl_crystal_density_diffrn 2.205
_cod_original_formula_sum 'Ca1.94 (Al2.904 Si9.096) O24'
_cod_database_code 9005582

loop_
_space_group_symop_operation_xyz
x,y,z
1/2+x,1/2+y,z
x,-y,z
1/2+x,1/2-y,z
-x,y,-z
1/2-x,1/2+y,-z
-x,-y,-z
1/2-x,1/2-y,-z

loop_
_atom_site_label
_atom_site_fract_x
_atom_site_fract_y
_atom_site_fract_z
_atom_site_occupancy
_atom_site_U_iso_or_equiv
Ca1* 0.50000 0.00000 0.58000 0.41000 0.11000
Ca2* 0.00000 0.04520 0.50000 0.50000 0.09400
Ca4* 0.50000 0.00000 0.00000 0.12000 0.25000
AlT1 -0.00750 0.08580 0.16260 0.24200 0.06100
SiT1 -0.00750 0.08580 0.16260 0.75800 0.06100
AlT2 0.30510 0.20470 0.38790 0.24200 0.06100
SiT2 0.30510 0.20470 0.38790 0.75800 0.06100
AlT3 0.71400 0.18790 0.10530 0.24200 0.06100
SiT3 0.71400 0.18790 0.10530 0.75800 0.06100
O1 0.05890 0.00000 0.25950 1.00000 0.11300
O2 0.00000 0.07790 0.00000 1.00000 0.11300
O3 0.78590 0.09670 0.10940 1.00000 0.11300
O4 0.13240 0.15010 0.28660 1.00000 0.11300
O5 0.50000 0.17390 0.00000 1.00000 0.11300
O6 0.50000 0.16210 0.50000 1.00000 0.11300
O7 0.75000 0.25000 0.00000 1.00000 0.11300
O8 0.80810 0.21880 0.28700 1.00000 0.11300
O9 0.25000 0.25000 0.50000 1.00000 0.11300

loop_
_cod_related_entry_id
_cod_related_entry_database
_cod_related_entry_code
1 AMCSD 0006970
